data_7708350
loop_
_publ_author_name
'Kelly, John A.'
'Gram\"uller, Johannes'
'Gschwind, Ruth M.'
'Wolf, Robert'

_publ_section_title
;
 Low-oxidation state cobalt--magnesium complexes: ion-pairing and
 reactivity
;
_journal_name_full 'Dalton Transactions'
_journal_paper_doi 10.1039/D1DT02621F
_journal_year 2021
_chemical_formula_moiety 'C16 H24 Co, C37 H57 Mg N2 O3, C4 H8 O'
_chemical_formula_sum 'C57 H87.47 Co Mg N2 O4'
_chemical_formula_weight 948.00
_space_group_crystal_system triclinic
_space_group_IT_number 2
_space_group_name_Hall '-P 1'
_space_group_name_H-M_alt 'P -1'
_atom_sites_solution_hydrogens geom
_audit_creation_date 2021-01-08
_audit_creation_method
;
Olex2 1.3
(compiled 2020.11.12 svn.r5f609507 for OlexSys, GUI svn.r6226)
;
_audit_update_record
;
2021-01-08 deposited with the CCDC.	2021-08-10 downloaded from the CCDC.
;
_cell_angle_alpha 91.301(2)
_cell_angle_beta 106.295(2)
_cell_angle_gamma 109.225(2)
_cell_formula_units_Z 2
_cell_length_a 11.6935(3)
_cell_length_b 14.9701(4)
_cell_length_c 16.3882(4)
_cell_measurement_reflns_used 25244
_cell_measurement_temperature 122.94(15)
_cell_measurement_theta_max 73.6740
_cell_measurement_theta_min 4.1540
_cell_volume 2578.95(12)
_computing_cell_refinement 'CrysAlisPro 1.171.40.14a (Rigaku OD, 2018)'
_computing_data_collection 'CrysAlisPro 1.171.40.14a (Rigaku OD, 2018)'
_computing_data_reduction 'CrysAlisPro 1.171.40.14a (Rigaku OD, 2018)'
_computing_molecular_graphics 'Olex2 1.3 (Dolomanov et al., 2009)'
_computing_publication_material 'Olex2 1.3 (Dolomanov et al., 2009)'
_computing_structure_refinement 'SHELXL 2016/6 (Sheldrick, 2015)'
_computing_structure_solution 'SHELXT  (Sheldrick, 2015)'
_diffrn_ambient_environment N~2~
_diffrn_ambient_temperature 122.94(15)
_diffrn_detector 'CCD plate'
_diffrn_detector_area_resol_mean 4.2047
_diffrn_detector_type TitanS2
_diffrn_measured_fraction_theta_full 0.998
_diffrn_measured_fraction_theta_max 0.976
_diffrn_measurement_details
;
List of Runs (angles in degrees, time in seconds):

  # Type    Start    End  Width  t~exp~   \w     \q     \k     \f   Frames
#--------------------------------------------------------------------------
  1  \w   -114.00 -19.00   1.00    8.00    --  -44.65 -57.00 150.00   95
  2  \w   -118.00 -73.00   1.00    8.00    --  -44.65-125.00-150.00   45
  3  \w   -114.00 -19.00   1.00    8.00    --  -44.65 -57.00-120.00   95
  4  \w      1.00  84.00   1.00    8.00    --   44.65 -99.00  30.00   83
  5  \w     31.00  91.00   1.00   23.00    --  104.50 -30.00-180.00   60
  6  \w     30.00 136.00   1.00   23.00    --  104.50 -77.00  60.00  106
  7  \w     34.00  98.00   1.00   23.00    --  104.50 -45.00-120.00   64
  8  \w     80.00 175.00   1.00   23.00    --  104.50  45.00-150.00   95
  9  \w     31.00 118.00   1.00   23.00    --  104.50-125.00  60.00   87
 10  \w     21.00 110.00   1.00   23.00    --  104.50 -94.00-120.00   89
 11  \w     31.00 118.00   1.00   23.00    --  104.50-125.00-150.00   87
 12  \w     65.00 178.00   1.00   23.00    --  104.50  15.00 150.00  113
 13  \w   -118.00 -73.00   1.00    8.00    --  -44.65-125.00  90.00   45
 14  \w   -126.00 -79.00   1.00    8.00    --  -44.65 -99.00   0.00   47
 15  \w   -114.00 -19.00   1.00    8.00    --  -44.65 -57.00   0.00   95
 16  \w     80.00 175.00   1.00   23.00    --  104.50  45.00  60.00   95
 17  \w     80.00 175.00   1.00   23.00    --  104.50  45.00 -90.00   95
 18  \w     73.00 178.00   1.00   23.00    --  104.50  77.00 150.00  105
 19  \w     73.00 178.00   1.00   23.00    --  104.50  76.00-133.00  105
 20  \w     78.00 174.00   1.00   23.00    --  104.50  61.00   0.00   96
 21  \w     65.00 178.00   1.00   23.00    --  104.50  15.00   0.00  113
 22  \w   -119.00 -13.00   1.00    8.00    --  -44.65 -77.00 -30.00  106
 23  \w   -114.00 -19.00   1.00    8.00    --  -44.65 -57.00  90.00   95
 24  \w     23.00  98.00   1.00    8.00    --   44.65-125.00 -90.00   75
 25  \w     73.00 178.00   1.00   23.00    --  104.50  77.00 -90.00  105
 26  \w     78.00 174.00   1.00   23.00    --  104.50  61.00 -30.00   96
 27  \w     73.00 178.00   1.00   23.00    --  104.50  77.00  90.00  105
 28  \w     73.00 178.00   1.00   23.00    --  104.50  77.00   0.00  105
 29  \w     73.00 178.00   1.00   23.00    --  104.50  77.00  60.00  105
 30  \w     73.00 178.00   1.00   23.00    --  104.50  77.00 120.00  105
;
_diffrn_measurement_device 'four-circle diffractometer'
_diffrn_measurement_device_type 'GV1000, TitanS2'
_diffrn_measurement_method '\w scans'
_diffrn_orient_matrix_type 'CrysAlisPro convention (1999,Acta A55,543-557)'
_diffrn_orient_matrix_UB_11 -0.1086509000
_diffrn_orient_matrix_UB_12 0.0016024000
_diffrn_orient_matrix_UB_13 -0.0784769000
_diffrn_orient_matrix_UB_21 0.0363406000
_diffrn_orient_matrix_UB_22 0.1079119000
_diffrn_orient_matrix_UB_23 0.0243947000
_diffrn_orient_matrix_UB_31 0.0913283000
_diffrn_orient_matrix_UB_32 0.0206252000
_diffrn_orient_matrix_UB_33 -0.0547313000
_diffrn_radiation_monochromator mirror
_diffrn_radiation_probe x-ray
_diffrn_radiation_type 'Cu K\a'
_diffrn_radiation_wavelength 1.54184
_diffrn_reflns_av_R_equivalents 0.0413
_diffrn_reflns_av_unetI/netI 0.0250
_diffrn_reflns_Laue_measured_fraction_full 0.998
_diffrn_reflns_Laue_measured_fraction_max 0.976
_diffrn_reflns_limit_h_max 14
_diffrn_reflns_limit_h_min -14
_diffrn_reflns_limit_k_max 18
_diffrn_reflns_limit_k_min -18
_diffrn_reflns_limit_l_max 20
_diffrn_reflns_limit_l_min -19
_diffrn_reflns_number 48564
_diffrn_reflns_point_group_measured_fraction_full 0.998
_diffrn_reflns_point_group_measured_fraction_max 0.976
_diffrn_reflns_theta_full 67.684
_diffrn_reflns_theta_max 74.001
_diffrn_reflns_theta_min 3.152
_diffrn_source 'gradient vaccum rotating-anode X-ray tube'
_diffrn_source_type 'GV1000 (Cu) X-ray Source'
_exptl_absorpt_coefficient_mu 3.083
_exptl_absorpt_correction_T_max 1.000
_exptl_absorpt_correction_T_min 0.333
_exptl_absorpt_correction_type gaussian
_exptl_absorpt_process_details
;
CrysAlisPro 1.171.40.14a (Rigaku Oxford Diffraction, 2018)
Numerical absorption correction based on gaussian integration over
			a multifaceted crystal model
Empirical absorption correction using spherical harmonics,
 implemented in SCALE3 ABSPACK scaling algorithm.
;
_exptl_crystal_colour 'clear orangish orange'
_exptl_crystal_colour_lustre clear
_exptl_crystal_colour_modifier orangish
_exptl_crystal_colour_primary orange
_exptl_crystal_density_diffrn 1.221
_exptl_crystal_description block
_exptl_crystal_F_000 1029
_exptl_crystal_size_max 0.716
_exptl_crystal_size_mid 0.282
_exptl_crystal_size_min 0.158
_refine_diff_density_max 0.428
_refine_diff_density_min -0.458
_refine_diff_density_rms 0.049
_refine_ls_extinction_method none
_refine_ls_goodness_of_fit_ref 1.033
_refine_ls_hydrogen_treatment constr
_refine_ls_matrix_type full
_refine_ls_number_parameters 603
_refine_ls_number_reflns 10227
_refine_ls_number_restraints 0
_refine_ls_restrained_S_all 1.033
_refine_ls_R_factor_all 0.0471
_refine_ls_R_factor_gt 0.0451
_refine_ls_shift/su_max 0.002
_refine_ls_shift/su_mean 0.000
_refine_ls_structure_factor_coef Fsqd
_refine_ls_weighting_details 'w=1/[\s^2^(Fo^2^)+(0.0607P)^2^+1.5287P] where P=(Fo^2^+2Fc^2^)/3'
_refine_ls_weighting_scheme calc
_refine_ls_wR_factor_gt 0.1169
_refine_ls_wR_factor_ref 0.1188
_reflns_Friedel_coverage 0.000
_reflns_number_gt 9753
_reflns_number_total 10227
_reflns_threshold_expression 'I > 2\s(I)'
_cod_data_source_file d1dt02621f2.cif
_cod_data_source_block mgcothf
_cod_database_code 7708350
_shelx_shelxl_version_number 2016/6
_chemical_oxdiff_formula 'C H N O Mg Co'
_shelx_space_group_comment
;
The symmetry employed for this shelxl refinement is uniquely defined
by the following loop, which should always be used as a source of
symmetry information in preference to the above space-group names.
They are only intended as comments.
;
_reflns_odcompleteness_completeness 99.82
_reflns_odcompleteness_iscentric 1
_reflns_odcompleteness_theta 66.97
_olex2_refinement_description
;
1. Fixed Uiso
 At 1.2 times of:
  All C(H) groups, All C(H,H) groups, All C(H,H,H,H) groups
 At 1.5 times of:
  All C(H,H,H) groups
2. Others
 Sof(H12C)=Sof(H12D)=Sof(C13B)=Sof(H13D)=Sof(H13E)=Sof(H13F)=1-FVAR(1)
 Sof(H12A)=Sof(H12B)=Sof(C13A)=Sof(H13A)=Sof(H13B)=Sof(H13C)=FVAR(1)
3.a Ternary CH refined with riding coordinates:
 C43(H43), C47(H47), C42(H42), C57(H57), C46(H46), C54(H54), C53(H53), C50(H50)
3.b Secondary CH2 refined with riding coordinates:
 C26(H26A,H26B), C22(H22A,H22B), C14(H14A,H14B), C33(H33A,H33B), C34(H34A,
 H34B), C37(H37A,H37B), C12(H12C,H12D), C12(H12A,H12B), C36(H36A,H36B),
 C35(H35A,H35B), C29(H29A,H29B), C56(H56A,H56B), C24(H24A,H24B), C27(H27A,H27B),
  C30(H30A,H30B), C40(H40A,H40B), C55(H55A,H55B), C28(H28A,H28B), C45(H45A,
 H45B), C39(H39A,H39B), C44(H44A,H44B), C32(H32A,H32B), C41(H41A,H41B),
 C38(H38A,H38B), C49(H49A,H49B), C31(H31A,H31B), C48(H48A,H48B), C52(H52A,H52B),
  C51(H51A,H51B)
3.c Aromatic/amide H refined with riding coordinates:
 C2(H2), C10(H10), C18(H18), C20(H20), C9(H9), C8(H8), C19(H19)
3.d Idealised Me refined as rotating group:
 C5(H5A,H5B,H5C), C4(H4A,H4B,H4C), C23(H23A,H23B,H23C), C15(H15A,H15B,H15C),
 C25(H25A,H25B,H25C), C13A(H13A,H13B,H13C), C13B(H13D,H13E,H13F)
;
_olex2_submission_special_instructions 'No special instructions were received'
_oxdiff_exptl_absorpt_empirical_details
;
Empirical correction (ABSPACK) includes:
- Absorption correction using spherical harmonics
- Frame scaling
;
_oxdiff_exptl_absorpt_empirical_full_max 1.882
_oxdiff_exptl_absorpt_empirical_full_min 0.733

loop_
_space_group_symop_operation_xyz
'x, y, z'
'-x, -y, -z'

loop_
_atom_site_label
_atom_site_type_symbol
_atom_site_fract_x
_atom_site_fract_y
_atom_site_fract_z
_atom_site_U_iso_or_equiv
_atom_site_adp_type
_atom_site_occupancy
_atom_site_site_symmetry_order
_atom_site_calc_flag
_atom_site_refinement_flags_posn
_atom_site_refinement_flags_adp
_atom_site_refinement_flags_occupancy
_atom_site_disorder_assembly
_atom_site_disorder_group
Co1 Co 1.12140(3) 0.70047(2) 0.79242(2) 0.02575(9) Uani 1 1 d . . . . .
Mg1 Mg 0.42773(5) 0.28278(4) 0.73420(3) 0.01864(12) Uani 1 1 d . . . . .
O2 O 0.62494(12) 0.29773(9) 0.77090(8) 0.0261(3) Uani 1 1 d . . . . .
O1 O 0.48611(12) 0.42966(9) 0.76486(8) 0.0259(3) Uani 1 1 d . . . . .
O3 O 0.43305(13) 0.20588(10) 0.83853(8) 0.0291(3) Uani 1 1 d . . . . .
N1 N 0.23123(13) 0.25491(10) 0.71093(9) 0.0200(3) Uani 1 1 d . . . . .
N2 N 0.39871(13) 0.26136(10) 0.60360(9) 0.0195(3) Uani 1 1 d . . . . .
O4 O 0.6103(2) -0.01051(14) 0.76427(13) 0.0606(5) Uani 1 1 d . . . . .
C2 C 0.19343(16) 0.28022(12) 0.56176(11) 0.0216(3) Uani 1 1 d . . . . .
H2 H 0.141096 0.300209 0.517859 0.026 Uiso 1 1 calc R U . . .
C3 C 0.29678(16) 0.26549(11) 0.54376(10) 0.0199(3) Uani 1 1 d . . . . .
C11 C 0.17313(17) 0.27643(13) 0.84271(11) 0.0247(4) Uani 1 1 d . . . . .
C6 C 0.16842(16) 0.21664(13) 0.77321(11) 0.0224(3) Uani 1 1 d . . . . .
C1 C 0.15836(16) 0.26880(12) 0.63737(11) 0.0210(3) Uani 1 1 d . . . . .
C16 C 0.49119(16) 0.23708(13) 0.57462(11) 0.0225(3) Uani 1 1 d . . . . .
C17 C 0.49267(17) 0.14417(13) 0.57886(11) 0.0252(4) Uani 1 1 d . . . . .
C5 C 0.28372(19) 0.24895(14) 0.44945(11) 0.0284(4) Uani 1 1 d . . . . .
H5A H 0.354088 0.295327 0.437239 0.043 Uiso 1 1 calc R U . . .
H5B H 0.205656 0.254976 0.415591 0.043 Uiso 1 1 calc R U . . .
H5C H 0.283150 0.186069 0.435798 0.043 Uiso 1 1 calc R U . . .
C10 C 0.11884(19) 0.23501(15) 0.90437(12) 0.0314(4) Uani 1 1 d . . . . .
H10 H 0.122875 0.273750 0.951029 0.038 Uiso 1 1 calc R U . . .
C4 C 0.02632(18) 0.26933(15) 0.62987(13) 0.0311(4) Uani 1 1 d . . . . .
H4A H -0.026594 0.207180 0.636319 0.047 Uiso 1 1 calc R U . . .
H4B H -0.009763 0.285791 0.574665 0.047 Uiso 1 1 calc R U . . .
H4C H 0.031735 0.315341 0.673870 0.047 Uiso 1 1 calc R U . . .
C26 C 0.4305(2) 0.48556(13) 0.70496(13) 0.0313(4) Uani 1 1 d . . . . .
H26A H 0.359439 0.495013 0.718616 0.038 Uiso 1 1 calc R U . . .
H26B H 0.401738 0.454824 0.646465 0.038 Uiso 1 1 calc R U . . .
C21 C 0.58240(19) 0.30635(14) 0.54730(13) 0.0313(4) Uani 1 1 d . . . . .
C22 C 0.39664(19) 0.06843(14) 0.60885(13) 0.0314(4) Uani 1 1 d . . . . .
H22A H 0.387618 0.095871 0.659854 0.038 Uiso 1 1 calc R U . . .
H22B H 0.429126 0.017362 0.624638 0.038 Uiso 1 1 calc R U . . .
C7 C 0.10668(19) 0.11771(14) 0.76556(13) 0.0316(4) Uani 1 1 d . . . . .
C43 C 1.2168(2) 0.79913(16) 0.89839(14) 0.0391(5) Uani 1 1 d . . . . .
H43 H 1.304726 0.836776 0.902164 0.047 Uiso 1 1 calc R U . . .
C18 C 0.58536(18) 0.12106(15) 0.55376(13) 0.0317(4) Uani 1 1 d . . . . .
H18 H 0.587473 0.059609 0.556380 0.038 Uiso 1 1 calc R U . . .
C14 C 0.2324(2) 0.38290(14) 0.84708(12) 0.0312(4) Uani 1 1 d . . . . .
H14A H 0.174103 0.404683 0.804874 0.037 Uiso 1 1 calc R U . . .
H14B H 0.309139 0.396530 0.830474 0.037 Uiso 1 1 calc R U . . .
C33 C 0.67158(19) 0.22056(15) 0.79695(14) 0.0345(4) Uani 1 1 d . . . . .
H33A H 0.611885 0.160114 0.764679 0.041 Uiso 1 1 calc R U . . .
H33B H 0.683243 0.216218 0.857524 0.041 Uiso 1 1 calc R U . . .
C20 C 0.6723(2) 0.27947(17) 0.52240(16) 0.0408(5) Uani 1 1 d . . . . .
H20 H 0.732626 0.324289 0.503480 0.049 Uiso 1 1 calc R U . . .
C34 C 0.4773(2) 0.26127(15) 0.92251(12) 0.0322(4) Uani 1 1 d . . . . .
H34A H 0.438381 0.309440 0.921672 0.039 Uiso 1 1 calc R U . . .
H34B H 0.569021 0.292383 0.940613 0.039 Uiso 1 1 calc R U . . .
C9 C 0.0593(2) 0.13785(17) 0.89768(14) 0.0377(5) Uani 1 1 d . . . . .
H9 H 0.023583 0.111424 0.939507 0.045 Uiso 1 1 calc R U . . .
C37 C 0.4021(2) 0.10446(15) 0.84833(14) 0.0385(5) Uani 1 1 d . . . . .
H37A H 0.443260 0.075485 0.817418 0.046 Uiso 1 1 calc R U . . .
H37B H 0.310955 0.070860 0.826983 0.046 Uiso 1 1 calc R U . . .
C8 C 0.0528(2) 0.07982(16) 0.82861(15) 0.0392(5) Uani 1 1 d . . . . .
H8 H 0.011767 0.014286 0.824068 0.047 Uiso 1 1 calc R U . . .
C19 C 0.6734(2) 0.18778(16) 0.52525(14) 0.0379(5) Uani 1 1 d . . . . .
H19 H 0.733701 0.171095 0.507918 0.046 Uiso 1 1 calc R U . . .
C12 C 0.1008(2) 0.05232(16) 0.69097(17) 0.0473(6) Uani 1 1 d . . . . .
H12C H 0.176262 0.034885 0.706631 0.057 Uiso 0.469(8) 1 calc R U P A 2
H12D H 0.103226 0.087804 0.642313 0.057 Uiso 0.469(8) 1 calc R U P A 2
H12A H 0.165803 0.087560 0.666166 0.057 Uiso 0.531(8) 1 calc R U P A 1
H12B H 0.124288 -0.000334 0.714336 0.057 Uiso 0.531(8) 1 calc R U P A 1
C23 C 0.26570(19) 0.02625(14) 0.54231(15) 0.0354(5) Uani 1 1 d . . . . .
H23A H 0.274688 0.006529 0.489001 0.053 Uiso 1 1 calc R U . . .
H23B H 0.225861 0.073499 0.534105 0.053 Uiso 1 1 calc R U . . .
H23C H 0.214149 -0.027832 0.561941 0.053 Uiso 1 1 calc R U . . .
C47 C 0.9557(2) 0.6265(2) 0.81498(14) 0.0517(7) Uani 1 1 d . . . . .
H47 H 0.891792 0.580735 0.766678 0.062 Uiso 1 1 calc R U . . .
C36 C 0.4515(2) 0.10168(17) 0.94355(14) 0.0421(5) Uani 1 1 d . . . . .
H36A H 0.539714 0.105849 0.960562 0.051 Uiso 1 1 calc R U . . .
H36B H 0.401017 0.043986 0.960638 0.051 Uiso 1 1 calc R U . . .
C35 C 0.4373(2) 0.18953(18) 0.98153(14) 0.0401(5) Uani 1 1 d . . . . .
H35A H 0.350097 0.177815 0.980175 0.048 Uiso 1 1 calc R U . . .
H35B H 0.492562 0.210412 1.040061 0.048 Uiso 1 1 calc R U . . .
C29 C 0.5671(2) 0.49540(14) 0.84176(13) 0.0359(5) Uani 1 1 d . . . . .
H29A H 0.640748 0.478135 0.868547 0.043 Uiso 1 1 calc R U . . .
H29B H 0.520656 0.494142 0.882597 0.043 Uiso 1 1 calc R U . . .
C42 C 1.1981(2) 0.70569(17) 0.92039(14) 0.0462(6) Uani 1 1 d . . . . .
H42 H 1.276052 0.690259 0.936054 0.055 Uiso 1 1 calc R U . . .
C57 C 1.0508(3) 0.70231(19) 0.66388(14) 0.0442(6) Uani 1 1 d . . . . .
H57 H 0.965490 0.706303 0.646730 0.053 Uiso 1 1 calc R U . . .
C56 C 1.0638(2) 0.62656(16) 0.60764(14) 0.0374(5) Uani 1 1 d . . . . .
H56A H 1.131276 0.655725 0.582736 0.045 Uiso 1 1 calc R U . . .
H56B H 0.985203 0.597740 0.561268 0.045 Uiso 1 1 calc R U . . .
C46 C 0.9664(2) 0.7226(2) 0.80828(14) 0.0448(6) Uani 1 1 d . . . . .
H46 H 0.909295 0.731162 0.754969 0.054 Uiso 1 1 calc R U . . .
C24 C 0.5831(2) 0.40788(16) 0.54558(19) 0.0459(6) Uani 1 1 d . . . . .
H24A H 0.514868 0.408930 0.496054 0.055 Uiso 1 1 calc R U . . .
H24B H 0.564334 0.425959 0.596216 0.055 Uiso 1 1 calc R U . . .
C27 C 0.5390(3) 0.57884(16) 0.71757(17) 0.0500(6) Uani 1 1 d . . . . .
H27A H 0.507860 0.630381 0.701055 0.060 Uiso 1 1 calc R U . . .
H27B H 0.594604 0.574737 0.684552 0.060 Uiso 1 1 calc R U . . .
C15 C 0.2663(3) 0.44104(17) 0.93277(15) 0.0464(6) Uani 1 1 d . . . . .
H15A H 0.309057 0.506993 0.929287 0.070 Uiso 1 1 calc R U . . .
H15B H 0.321266 0.418815 0.976001 0.070 Uiso 1 1 calc R U . . .
H15C H 0.190133 0.434169 0.947364 0.070 Uiso 1 1 calc R U . . .
C30 C 0.7320(2) 0.37863(17) 0.7675(2) 0.0518(7) Uani 1 1 d . . . . .
H30A H 0.761104 0.424754 0.818094 0.062 Uiso 1 1 calc R U . . .
H30B H 0.708469 0.409446 0.717234 0.062 Uiso 1 1 calc R U . . .
C25 C 0.7055(2) 0.48227(18) 0.54232(19) 0.0492(6) Uani 1 1 d . . . . .
H25A H 0.720883 0.469222 0.489532 0.074 Uiso 1 1 calc R U . . .
H25B H 0.774741 0.480507 0.589711 0.074 Uiso 1 1 calc R U . . .
H25C H 0.698580 0.544308 0.545638 0.074 Uiso 1 1 calc R U . . .
C54 C 1.1685(3) 0.59157(18) 0.75225(16) 0.0537(7) Uani 1 1 d . . . . .
H54 H 1.172643 0.544118 0.792140 0.064 Uiso 1 1 calc R U . . .
C40 C 0.7038(3) -0.12736(18) 0.75844(17) 0.0478(6) Uani 1 1 d . . . . .
H40A H 0.783045 -0.126053 0.749729 0.057 Uiso 1 1 calc R U . . .
H40B H 0.641712 -0.191337 0.740400 0.057 Uiso 1 1 calc R U . . .
C55 C 1.0940(3) 0.55015(17) 0.66012(15) 0.0464(6) Uani 1 1 d . . . . .
H55A H 1.015403 0.499765 0.658181 0.056 Uiso 1 1 calc R U . . .
H55B H 1.143075 0.522547 0.635512 0.056 Uiso 1 1 calc R U . . .
C53 C 1.2743(2) 0.6764(2) 0.7751(2) 0.0624(9) Uani 1 1 d . . . . .
H53 H 1.338029 0.677204 0.829047 0.075 Uiso 1 1 calc R U . . .
C28 C 0.6078(3) 0.59344(18) 0.81356(18) 0.0594(7) Uani 1 1 d . . . . .
H28A H 0.699231 0.618846 0.824647 0.071 Uiso 1 1 calc R U . . .
H28B H 0.583205 0.637110 0.843592 0.071 Uiso 1 1 calc R U . . .
C45 C 0.9975(2) 0.7987(2) 0.88305(17) 0.0568(7) Uani 1 1 d . . . . .
H45A H 0.950028 0.840842 0.864838 0.068 Uiso 1 1 calc R U . . .
H45B H 0.971977 0.768261 0.929878 0.068 Uiso 1 1 calc R U . . .
C39 C 0.7234(3) -0.0946(3) 0.85104(19) 0.0647(8) Uani 1 1 d . . . . .
H39A H 0.697636 -0.148805 0.881556 0.078 Uiso 1 1 calc R U . . .
H39B H 0.811985 -0.057079 0.879732 0.078 Uiso 1 1 calc R U . . .
C50 C 1.1477(4) 0.79009(19) 0.70234(19) 0.0673(9) Uani 1 1 d . . . . .
H50 H 1.118916 0.844186 0.705661 0.081 Uiso 1 1 calc R U . . .
C44 C 1.1393(2) 0.8568(2) 0.91394(17) 0.0509(6) Uani 1 1 d . . . . .
H44A H 1.155875 0.912660 0.884157 0.061 Uiso 1 1 calc R U . . .
H44B H 1.164819 0.878285 0.974737 0.061 Uiso 1 1 calc R U . . .
C32 C 0.7964(3) 0.2444(2) 0.7786(2) 0.0638(8) Uani 1 1 d . . . . .
H32A H 0.859997 0.235512 0.827100 0.077 Uiso 1 1 calc R U . . .
H32B H 0.787225 0.203577 0.728679 0.077 Uiso 1 1 calc R U . . .
C41 C 0.6562(3) -0.0559(2) 0.71119(19) 0.0619(8) Uani 1 1 d . . . . .
H41A H 0.724578 -0.009123 0.696102 0.074 Uiso 1 1 calc R U . . .
H41B H 0.588610 -0.087607 0.658796 0.074 Uiso 1 1 calc R U . . .
C38 C 0.6431(4) -0.0367(3) 0.8470(2) 0.0803(11) Uani 1 1 d . . . . .
H38A H 0.566741 -0.072749 0.860749 0.096 Uiso 1 1 calc R U . . .
H38B H 0.688569 0.020057 0.888594 0.096 Uiso 1 1 calc R U . . .
C49 C 1.1034(3) 0.6539(2) 0.96559(16) 0.0736(10) Uani 1 1 d . . . . .
H49A H 1.084484 0.699989 0.997147 0.088 Uiso 1 1 calc R U . . .
H49B H 1.140013 0.617126 1.006167 0.088 Uiso 1 1 calc R U . . .
C31 C 0.8331(3) 0.3414(2) 0.7635(3) 0.0946(15) Uani 1 1 d . . . . .
H31A H 0.845886 0.346410 0.707574 0.113 Uiso 1 1 calc R U . . .
H31B H 0.912471 0.378572 0.806439 0.113 Uiso 1 1 calc R U . . .
C48 C 0.9799(3) 0.5869(2) 0.90003(17) 0.0798(12) Uani 1 1 d . . . . .
H48A H 0.986313 0.524649 0.891519 0.096 Uiso 1 1 calc R U . . .
H48B H 0.908928 0.579341 0.922128 0.096 Uiso 1 1 calc R U . . .
C52 C 1.3303(3) 0.7349(3) 0.7136(3) 0.1046(18) Uani 1 1 d . . . . .
H52A H 1.422322 0.759722 0.737043 0.126 Uiso 1 1 calc R U . . .
H52B H 1.307839 0.695050 0.659962 0.126 Uiso 1 1 calc R U . . .
C51 C 1.2822(5) 0.8155(3) 0.6976(3) 0.114(2) Uani 1 1 d . . . . .
H51A H 1.284077 0.833365 0.641308 0.137 Uiso 1 1 calc R U . . .
H51B H 1.337945 0.870210 0.739656 0.137 Uiso 1 1 calc R U . . .
C13A C -0.0104(4) 0.0144(4) 0.6258(3) 0.0461(17) Uani 0.531(8) 1 d . . P A 1
H13A H -0.079505 -0.010800 0.649093 0.069 Uiso 0.531(8) 1 calc R U P A 1
H13B H -0.005590 -0.035761 0.590840 0.069 Uiso 0.531(8) 1 calc R U P A 1
H13C H -0.024207 0.063253 0.591453 0.069 Uiso 0.531(8) 1 calc R U P A 1
C13B C -0.0171(4) -0.0400(3) 0.6626(3) 0.0349(15) Uani 0.469(8) 1 d . . P A 2
H13D H -0.012639 -0.081411 0.706314 0.052 Uiso 0.469(8) 1 calc R U P A 2
H13E H -0.019259 -0.071534 0.610220 0.052 Uiso 0.469(8) 1 calc R U P A 2
H13F H -0.092690 -0.024406 0.653548 0.052 Uiso 0.469(8) 1 calc R U P A 2

loop_
_atom_site_aniso_label
_atom_site_aniso_U_11
_atom_site_aniso_U_22
_atom_site_aniso_U_33
_atom_site_aniso_U_23
_atom_site_aniso_U_13
_atom_site_aniso_U_12
Co1 0.02126(15) 0.02884(16) 0.02660(16) 0.00965(12) 0.00455(12) 0.00998(12)
Mg1 0.0181(3) 0.0205(3) 0.0166(3) 0.0026(2) 0.0037(2) 0.0072(2)
O2 0.0194(6) 0.0290(6) 0.0287(6) 0.0044(5) 0.0044(5) 0.0093(5)
O1 0.0273(6) 0.0216(6) 0.0251(6) -0.0018(5) 0.0039(5) 0.0075(5)
O3 0.0290(7) 0.0332(7) 0.0227(6) 0.0109(5) 0.0040(5) 0.0107(5)
N1 0.0198(7) 0.0228(7) 0.0191(7) 0.0029(5) 0.0069(5) 0.0089(6)
N2 0.0187(7) 0.0218(7) 0.0191(7) 0.0017(5) 0.0061(5) 0.0083(5)
O4 0.0764(13) 0.0532(11) 0.0647(12) 0.0216(9) 0.0224(10) 0.0370(10)
C2 0.0200(8) 0.0241(8) 0.0209(8) 0.0052(6) 0.0033(6) 0.0103(7)
C3 0.0226(8) 0.0185(7) 0.0181(8) 0.0033(6) 0.0061(6) 0.0065(6)
C11 0.0241(9) 0.0324(9) 0.0221(8) 0.0067(7) 0.0083(7) 0.0144(7)
C6 0.0185(8) 0.0295(9) 0.0217(8) 0.0063(7) 0.0074(6) 0.0102(7)
C1 0.0183(8) 0.0209(8) 0.0241(8) 0.0030(6) 0.0054(6) 0.0083(6)
C16 0.0197(8) 0.0279(9) 0.0195(8) -0.0016(6) 0.0047(6) 0.0091(7)
C17 0.0209(8) 0.0297(9) 0.0240(9) -0.0020(7) 0.0022(7) 0.0117(7)
C5 0.0309(10) 0.0365(10) 0.0186(8) 0.0026(7) 0.0069(7) 0.0133(8)
C10 0.0310(10) 0.0450(11) 0.0247(9) 0.0078(8) 0.0134(8) 0.0172(9)
C4 0.0239(9) 0.0435(11) 0.0316(10) 0.0106(8) 0.0096(8) 0.0179(8)
C26 0.0402(11) 0.0258(9) 0.0332(10) 0.0076(8) 0.0143(9) 0.0154(8)
C21 0.0274(9) 0.0324(10) 0.0363(10) 0.0007(8) 0.0152(8) 0.0087(8)
C22 0.0316(10) 0.0280(9) 0.0397(11) 0.0072(8) 0.0116(8) 0.0163(8)
C7 0.0305(10) 0.0299(10) 0.0338(10) 0.0041(8) 0.0148(8) 0.0056(8)
C43 0.0314(10) 0.0383(11) 0.0363(11) 0.0016(9) -0.0006(9) 0.0071(9)
C18 0.0268(9) 0.0359(10) 0.0331(10) -0.0056(8) 0.0045(8) 0.0166(8)
C14 0.0421(11) 0.0312(10) 0.0264(9) 0.0043(7) 0.0135(8) 0.0181(9)
C33 0.0290(10) 0.0373(10) 0.0403(11) 0.0061(9) 0.0055(8) 0.0198(8)
C20 0.0334(11) 0.0428(12) 0.0514(13) 0.0016(10) 0.0261(10) 0.0093(9)
C34 0.0322(10) 0.0411(11) 0.0237(9) 0.0075(8) 0.0064(8) 0.0148(8)
C9 0.0350(11) 0.0490(12) 0.0337(11) 0.0147(9) 0.0196(9) 0.0122(9)
C37 0.0441(12) 0.0331(10) 0.0322(11) 0.0144(8) 0.0050(9) 0.0106(9)
C8 0.0388(11) 0.0339(10) 0.0448(12) 0.0113(9) 0.0220(10) 0.0042(9)
C19 0.0277(10) 0.0474(12) 0.0437(12) -0.0078(9) 0.0153(9) 0.0167(9)
C12 0.0534(14) 0.0296(11) 0.0524(14) -0.0069(10) 0.0319(12) -0.0063(10)
C23 0.0283(10) 0.0292(10) 0.0501(12) -0.0036(9) 0.0136(9) 0.0112(8)
C47 0.0306(11) 0.0752(18) 0.0245(10) -0.0022(10) 0.0106(9) -0.0144(11)
C36 0.0434(12) 0.0445(12) 0.0338(11) 0.0203(9) 0.0052(9) 0.0140(10)
C35 0.0359(11) 0.0581(14) 0.0281(10) 0.0167(9) 0.0116(9) 0.0164(10)
C29 0.0345(11) 0.0318(10) 0.0323(10) -0.0108(8) 0.0070(8) 0.0035(8)
C42 0.0427(12) 0.0429(12) 0.0326(11) 0.0074(9) -0.0107(9) 0.0072(10)
C57 0.0611(15) 0.0670(16) 0.0285(10) 0.0213(10) 0.0188(10) 0.0479(13)
C56 0.0368(11) 0.0481(12) 0.0322(10) 0.0090(9) 0.0154(9) 0.0168(10)
C46 0.0248(10) 0.0760(17) 0.0301(11) -0.0051(11) 0.0081(8) 0.0141(11)
C24 0.0395(12) 0.0317(11) 0.0739(17) 0.0085(11) 0.0323(12) 0.0090(9)
C27 0.0709(17) 0.0252(10) 0.0501(14) 0.0058(9) 0.0264(13) 0.0053(11)
C15 0.0696(17) 0.0381(12) 0.0327(11) -0.0009(9) 0.0184(11) 0.0183(11)
C30 0.0289(11) 0.0366(12) 0.088(2) 0.0031(12) 0.0238(12) 0.0046(9)
C25 0.0403(13) 0.0407(12) 0.0709(17) 0.0196(12) 0.0281(12) 0.0093(10)
C54 0.0710(17) 0.0406(12) 0.0452(13) 0.0003(10) -0.0099(12) 0.0373(12)
C40 0.0529(14) 0.0421(13) 0.0518(14) 0.0108(11) 0.0185(12) 0.0187(11)
C55 0.0533(14) 0.0375(12) 0.0427(13) -0.0006(10) 0.0036(11) 0.0181(11)
C53 0.0311(12) 0.081(2) 0.0686(18) -0.0286(15) -0.0058(12) 0.0313(13)
C28 0.0712(18) 0.0328(12) 0.0545(16) -0.0066(11) 0.0171(14) -0.0046(12)
C45 0.0416(13) 0.087(2) 0.0405(13) -0.0115(13) 0.0123(11) 0.0228(13)
C39 0.078(2) 0.094(2) 0.0500(16) 0.0329(15) 0.0332(15) 0.0533(19)
C50 0.138(3) 0.0406(14) 0.0541(16) 0.0258(12) 0.0535(18) 0.0490(17)
C44 0.0486(14) 0.0566(15) 0.0427(13) -0.0076(11) 0.0083(11) 0.0181(12)
C32 0.0478(15) 0.085(2) 0.086(2) 0.0332(17) 0.0344(15) 0.0443(15)
C41 0.0669(18) 0.083(2) 0.0544(16) 0.0322(15) 0.0263(14) 0.0418(16)
C38 0.113(3) 0.092(2) 0.0473(16) -0.0019(16) 0.0052(17) 0.067(2)
C49 0.096(2) 0.0605(17) 0.0229(11) 0.0127(11) -0.0007(13) -0.0102(16)
C31 0.0514(18) 0.0545(17) 0.206(5) 0.019(2) 0.080(3) 0.0208(14)
C48 0.085(2) 0.077(2) 0.0325(13) 0.0050(13) 0.0217(14) -0.0320(18)
C52 0.0404(16) 0.117(3) 0.125(3) -0.068(3) 0.050(2) -0.0269(18)
C51 0.154(4) 0.062(2) 0.108(3) -0.018(2) 0.108(3) -0.040(2)
C13A 0.030(2) 0.056(4) 0.041(3) -0.007(2) 0.0024(18) 0.010(2)
C13B 0.032(2) 0.027(2) 0.045(3) 0.001(2) 0.016(2) 0.0044(18)

loop_
_atom_type_symbol
_atom_type_description
_atom_type_scat_dispersion_real
_atom_type_scat_dispersion_imag
_atom_type_scat_source
C C 0.0181 0.0091 'International Tables Vol C Tables 4.2.6.8 and 6.1.1.4'
H H 0.0000 0.0000 'International Tables Vol C Tables 4.2.6.8 and 6.1.1.4'
Co Co -2.3653 3.6143 'International Tables Vol C Tables 4.2.6.8 and 6.1.1.4'
Mg Mg 0.1719 0.1771 'International Tables Vol C Tables 4.2.6.8 and 6.1.1.4'
N N 0.0311 0.0180 'International Tables Vol C Tables 4.2.6.8 and 6.1.1.4'
O O 0.0492 0.0322 'International Tables Vol C Tables 4.2.6.8 and 6.1.1.4'

loop_
_exptl_crystal_face_index_h
_exptl_crystal_face_index_k
_exptl_crystal_face_index_l
_exptl_crystal_face_perp_dist
0 9 -3 0.1079
6 -6 -7 0.2577
1 -9 2 0.0894
0 1 -10 0.1152
-7 1 6 0.3262
7 -1 0 0.2698
0 -1 10 0.1470
1 8 1 0.1060
-1 -8 -1 0.0517
-6 2 9 0.2743

loop_
_geom_angle_atom_site_label_1
_geom_angle_atom_site_label_2
_geom_angle_atom_site_label_3
_geom_angle
_geom_angle_site_symmetry_1
_geom_angle_site_symmetry_3
_geom_angle_publ_flag
C43 Co1 C57 136.51(10) . . ?
C47 Co1 C43 103.20(10) . . ?
C47 Co1 C57 98.41(10) . . ?
C47 Co1 C54 100.64(13) . . ?
C47 Co1 C50 127.93(14) . . ?
C42 Co1 C43 40.74(9) . . ?
C42 Co1 C47 84.04(10) . . ?
C42 Co1 C57 176.97(10) . . ?
C42 Co1 C46 91.68(11) . . ?
C42 Co1 C54 98.75(10) . . ?
C42 Co1 C53 88.91(12) . . ?
C42 Co1 C50 136.48(12) . . ?
C46 Co1 C43 83.62(9) . . ?
C46 Co1 C47 40.68(12) . . ?
C46 Co1 C57 89.05(9) . . ?
C46 Co1 C54 138.71(12) . . ?
C46 Co1 C50 96.96(13) . . ?
C54 Co1 C43 128.51(9) . . ?
C54 Co1 C57 82.60(9) . . ?
C54 Co1 C50 102.17(11) . . ?
C53 Co1 C43 97.32(10) . . ?
C53 Co1 C47 138.67(14) . . ?
C53 Co1 C57 90.40(11) . . ?
C53 Co1 C46 179.03(10) . . ?
C53 Co1 C54 40.40(12) . . ?
C53 Co1 C50 83.13(15) . . ?
C50 Co1 C43 97.93(11) . . ?
C50 Co1 C57 40.49(12) . . ?
O1 Mg1 O2 87.74(5) . . ?
O1 Mg1 O3 114.94(6) . . ?
O1 Mg1 N1 96.52(6) . . ?
O3 Mg1 O2 81.32(5) . . ?
O3 Mg1 N1 90.81(6) . . ?
N1 Mg1 O2 172.07(6) . . ?
N2 Mg1 O2 95.37(6) . . ?
N2 Mg1 O1 105.16(6) . . ?
N2 Mg1 O3 139.51(6) . . ?
N2 Mg1 N1 89.99(6) . . ?
C33 O2 Mg1 123.79(11) . . ?
C30 O2 Mg1 128.37(13) . . ?
C30 O2 C33 107.62(16) . . ?
C26 O1 Mg1 119.77(11) . . ?
C29 O1 Mg1 133.69(12) . . ?
C29 O1 C26 106.19(14) . . ?
C34 O3 Mg1 116.32(11) . . ?
C34 O3 C37 109.38(14) . . ?
C37 O3 Mg1 134.30(12) . . ?
C6 N1 Mg1 121.38(11) . . ?
C1 N1 Mg1 122.02(12) . . ?
C1 N1 C6 116.57(14) . . ?
C3 N2 Mg1 124.14(12) . . ?
C3 N2 C16 117.26(14) . . ?
C16 N2 Mg1 118.55(11) . . ?
C38 O4 C41 109.2(2) . . ?
C3 C2 H2 115.7 . . ?
C3 C2 C1 128.67(15) . . ?
C1 C2 H2 115.7 . . ?
N2 C3 C2 123.97(15) . . ?
N2 C3 C5 120.47(15) . . ?
C2 C3 C5 115.49(15) . . ?
C6 C11 C14 119.61(16) . . ?
C10 C11 C6 118.68(18) . . ?
C10 C11 C14 121.68(17) . . ?
C11 C6 N1 121.06(16) . . ?
C7 C6 N1 118.67(16) . . ?
C7 C6 C11 120.22(17) . . ?
N1 C1 C2 124.16(15) . . ?
N1 C1 C4 120.41(16) . . ?
C2 C1 C4 115.39(15) . . ?
C17 C16 N2 118.35(16) . . ?
C17 C16 C21 120.80(17) . . ?
C21 C16 N2 120.76(16) . . ?
C16 C17 C22 121.99(16) . . ?
C18 C17 C16 118.65(18) . . ?
C18 C17 C22 119.36(17) . . ?
C3 C5 H5A 109.5 . . ?
C3 C5 H5B 109.5 . . ?
C3 C5 H5C 109.5 . . ?
H5A C5 H5B 109.5 . . ?
H5A C5 H5C 109.5 . . ?
H5B C5 H5C 109.5 . . ?
C11 C10 H10 119.3 . . ?
C9 C10 C11 121.34(19) . . ?
C9 C10 H10 119.3 . . ?
C1 C4 H4A 109.5 . . ?
C1 C4 H4B 109.5 . . ?
C1 C4 H4C 109.5 . . ?
H4A C4 H4B 109.5 . . ?
H4A C4 H4C 109.5 . . ?
H4B C4 H4C 109.5 . . ?
O1 C26 H26A 111.1 . . ?
O1 C26 H26B 111.1 . . ?
O1 C26 C27 103.25(17) . . ?
H26A C26 H26B 109.1 . . ?
C27 C26 H26A 111.1 . . ?
C27 C26 H26B 111.1 . . ?
C16 C21 C24 120.62(17) . . ?
C20 C21 C16 118.28(19) . . ?
C20 C21 C24 121.09(19) . . ?
C17 C22 H22A 108.7 . . ?
C17 C22 H22B 108.7 . . ?
C17 C22 C23 114.08(17) . . ?
H22A C22 H22B 107.6 . . ?
C23 C22 H22A 108.7 . . ?
C23 C22 H22B 108.7 . . ?
C6 C7 C12 120.83(18) . . ?
C8 C7 C6 118.86(19) . . ?
C8 C7 C12 120.30(19) . . ?
Co1 C43 H43 114.7 . . ?
C42 C43 Co1 69.12(12) . . ?
C42 C43 H43 114.7 . . ?
C42 C43 C44 123.2(2) . . ?
C44 C43 Co1 112.01(15) . . ?
C44 C43 H43 114.7 . . ?
C17 C18 H18 119.5 . . ?
C19 C18 C17 121.01(19) . . ?
C19 C18 H18 119.5 . . ?
C11 C14 H14A 108.1 . . ?
C11 C14 H14B 108.1 . . ?
C11 C14 C15 116.68(17) . . ?
H14A C14 H14B 107.3 . . ?
C15 C14 H14A 108.1 . . ?
C15 C14 H14B 108.1 . . ?
O2 C33 H33A 110.5 . . ?
O2 C33 H33B 110.5 . . ?
O2 C33 C32 106.07(19) . . ?
H33A C33 H33B 108.7 . . ?
C32 C33 H33A 110.5 . . ?
C32 C33 H33B 110.5 . . ?
C21 C20 H20 119.3 . . ?
C19 C20 C21 121.3(2) . . ?
C19 C20 H20 119.3 . . ?
O3 C34 H34A 110.8 . . ?
O3 C34 H34B 110.8 . . ?
O3 C34 C35 104.91(17) . . ?
H34A C34 H34B 108.8 . . ?
C35 C34 H34A 110.8 . . ?
C35 C34 H34B 110.8 . . ?
C10 C9 H9 120.1 . . ?
C10 C9 C8 119.71(19) . . ?
C8 C9 H9 120.1 . . ?
O3 C37 H37A 110.7 . . ?
O3 C37 H37B 110.7 . . ?
O3 C37 C36 105.06(17) . . ?
H37A C37 H37B 108.8 . . ?
C36 C37 H37A 110.7 . . ?
C36 C37 H37B 110.7 . . ?
C7 C8 H8 119.4 . . ?
C9 C8 C7 121.2(2) . . ?
C9 C8 H8 119.4 . . ?
C18 C19 C20 119.91(18) . . ?
C18 C19 H19 120.0 . . ?
C20 C19 H19 120.0 . . ?
C7 C12 H12C 108.4 . . ?
C7 C12 H12D 108.4 . . ?
C7 C12 H12A 107.5 . . ?
C7 C12 H12B 107.5 . . ?
C7 C12 C13B 115.5(2) . . ?
H12C C12 H12D 107.5 . . ?
H12A C12 H12B 107.0 . . ?
C13A C12 C7 119.3(3) . . ?
C13A C12 H12A 107.5 . . ?
C13A C12 H12B 107.5 . . ?
C13B C12 H12C 108.4 . . ?
C13B C12 H12D 108.4 . . ?
C22 C23 H23A 109.5 . . ?
C22 C23 H23B 109.5 . . ?
C22 C23 H23C 109.5 . . ?
H23A C23 H23B 109.5 . . ?
H23A C23 H23C 109.5 . . ?
H23B C23 H23C 109.5 . . ?
Co1 C47 H47 114.9 . . ?
C46 C47 Co1 69.56(13) . . ?
C46 C47 H47 114.9 . . ?
C46 C47 C48 123.0(2) . . ?
C48 C47 Co1 111.24(19) . . ?
C48 C47 H47 114.9 . . ?
C37 C36 H36A 111.3 . . ?
C37 C36 H36B 111.3 . . ?
C37 C36 C35 102.42(17) . . ?
H36A C36 H36B 109.2 . . ?
C35 C36 H36A 111.3 . . ?
C35 C36 H36B 111.3 . . ?
C34 C35 C36 101.98(17) . . ?
C34 C35 H35A 111.4 . . ?
C34 C35 H35B 111.4 . . ?
C36 C35 H35A 111.4 . . ?
C36 C35 H35B 111.4 . . ?
H35A C35 H35B 109.2 . . ?
O1 C29 H29A 110.4 . . ?
O1 C29 H29B 110.4 . . ?
O1 C29 C28 106.47(18) . . ?
H29A C29 H29B 108.6 . . ?
C28 C29 H29A 110.4 . . ?
C28 C29 H29B 110.4 . . ?
Co1 C42 H42 113.5 . . ?
C43 C42 Co1 70.13(12) . . ?
C43 C42 H42 113.5 . . ?
C43 C42 C49 124.5(3) . . ?
C49 C42 Co1 114.21(16) . . ?
C49 C42 H42 113.5 . . ?
Co1 C57 H57 113.3 . . ?
C56 C57 Co1 114.78(14) . . ?
C56 C57 H57 113.3 . . ?
C50 C57 Co1 69.62(14) . . ?
C50 C57 H57 113.3 . . ?
C50 C57 C56 125.1(2) . . ?
C57 C56 H56A 109.6 . . ?
C57 C56 H56B 109.6 . . ?
C57 C56 C55 110.28(18) . . ?
H56A C56 H56B 108.1 . . ?
C55 C56 H56A 109.6 . . ?
C55 C56 H56B 109.6 . . ?
Co1 C46 H46 113.3 . . ?
C47 C46 Co1 69.75(14) . . ?
C47 C46 H46 113.3 . . ?
C47 C46 C45 125.7(2) . . ?
C45 C46 Co1 113.89(15) . . ?
C45 C46 H46 113.3 . . ?
C21 C24 H24A 108.3 . . ?
C21 C24 H24B 108.3 . . ?
H24A C24 H24B 107.4 . . ?
C25 C24 C21 115.8(2) . . ?
C25 C24 H24A 108.3 . . ?
C25 C24 H24B 108.3 . . ?
C26 C27 H27A 111.1 . . ?
C26 C27 H27B 111.1 . . ?
C26 C27 C28 103.37(19) . . ?
H27A C27 H27B 109.1 . . ?
C28 C27 H27A 111.1 . . ?
C28 C27 H27B 111.1 . . ?
C14 C15 H15A 109.5 . . ?
C14 C15 H15B 109.5 . . ?
C14 C15 H15C 109.5 . . ?
H15A C15 H15B 109.5 . . ?
H15A C15 H15C 109.5 . . ?
H15B C15 H15C 109.5 . . ?
O2 C30 H30A 110.4 . . ?
O2 C30 H30B 110.4 . . ?
O2 C30 C31 106.6(2) . . ?
H30A C30 H30B 108.6 . . ?
C31 C30 H30A 110.4 . . ?
C31 C30 H30B 110.4 . . ?
C24 C25 H25A 109.5 . . ?
C24 C25 H25B 109.5 . . ?
C24 C25 H25C 109.5 . . ?
H25A C25 H25B 109.5 . . ?
H25A C25 H25C 109.5 . . ?
H25B C25 H25C 109.5 . . ?
Co1 C54 H54 114.6 . . ?
C55 C54 Co1 112.50(15) . . ?
C55 C54 H54 114.6 . . ?
C53 C54 Co1 69.52(14) . . ?
C53 C54 H54 114.6 . . ?
C53 C54 C55 122.8(3) . . ?
H40A C40 H40B 109.1 . . ?
C39 C40 H40A 111.2 . . ?
C39 C40 H40B 111.2 . . ?
C41 C40 H40A 111.2 . . ?
C41 C40 H40B 111.2 . . ?
C41 C40 C39 103.0(2) . . ?
C56 C55 H55A 109.5 . . ?
C56 C55 H55B 109.5 . . ?
C54 C55 C56 110.89(19) . . ?
C54 C55 H55A 109.5 . . ?
C54 C55 H55B 109.5 . . ?
H55A C55 H55B 108.0 . . ?
Co1 C53 H53 113.2 . . ?
C54 C53 Co1 70.08(15) . . ?
C54 C53 H53 113.2 . . ?
C54 C53 C52 125.4(3) . . ?
C52 C53 Co1 114.5(2) . . ?
C52 C53 H53 113.2 . . ?
C29 C28 C27 105.13(18) . . ?
C29 C28 H28A 110.7 . . ?
C29 C28 H28B 110.7 . . ?
C27 C28 H28A 110.7 . . ?
C27 C28 H28B 110.7 . . ?
H28A C28 H28B 108.8 . . ?
C46 C45 H45A 109.5 . . ?
C46 C45 H45B 109.5 . . ?
H45A C45 H45B 108.1 . . ?
C44 C45 C46 110.8(2) . . ?
C44 C45 H45A 109.5 . . ?
C44 C45 H45B 109.5 . . ?
C40 C39 H39A 110.8 . . ?
C40 C39 H39B 110.8 . . ?
H39A C39 H39B 108.8 . . ?
C38 C39 C40 104.9(2) . . ?
C38 C39 H39A 110.8 . . ?
C38 C39 H39B 110.8 . . ?
Co1 C50 H50 115.2 . . ?
C57 C50 Co1 69.89(14) . . ?
C57 C50 H50 115.2 . . ?
C57 C50 C51 122.7(2) . . ?
C51 C50 Co1 109.9(3) . . ?
C51 C50 H50 115.2 . . ?
C43 C44 C45 111.5(2) . . ?
C43 C44 H44A 109.3 . . ?
C43 C44 H44B 109.3 . . ?
C45 C44 H44A 109.3 . . ?
C45 C44 H44B 109.3 . . ?
H44A C44 H44B 108.0 . . ?
C33 C32 H32A 110.3 . . ?
C33 C32 H32B 110.3 . . ?
H32A C32 H32B 108.6 . . ?
C31 C32 C33 107.0(2) . . ?
C31 C32 H32A 110.3 . . ?
C31 C32 H32B 110.3 . . ?
O4 C41 C40 108.7(2) . . ?
O4 C41 H41A 109.9 . . ?
O4 C41 H41B 109.9 . . ?
C40 C41 H41A 109.9 . . ?
C40 C41 H41B 109.9 . . ?
H41A C41 H41B 108.3 . . ?
O4 C38 C39 109.4(3) . . ?
O4 C38 H38A 109.8 . . ?
O4 C38 H38B 109.8 . . ?
C39 C38 H38A 109.8 . . ?
C39 C38 H38B 109.8 . . ?
H38A C38 H38B 108.2 . . ?
C42 C49 H49A 109.6 . . ?
C42 C49 H49B 109.6 . . ?
C42 C49 C48 110.3(2) . . ?
H49A C49 H49B 108.1 . . ?
C48 C49 H49A 109.6 . . ?
C48 C49 H49B 109.6 . . ?
C30 C31 H31A 109.9 . . ?
C30 C31 H31B 109.9 . . ?
C32 C31 C30 108.9(2) . . ?
C32 C31 H31A 109.9 . . ?
C32 C31 H31B 109.9 . . ?
H31A C31 H31B 108.3 . . ?
C47 C48 C49 110.9(2) . . ?
C47 C48 H48A 109.5 . . ?
C47 C48 H48B 109.5 . . ?
C49 C48 H48A 109.5 . . ?
C49 C48 H48B 109.5 . . ?
H48A C48 H48B 108.0 . . ?
C53 C52 H52A 109.6 . . ?
C53 C52 H52B 109.6 . . ?
H52A C52 H52B 108.1 . . ?
C51 C52 C53 110.3(2) . . ?
C51 C52 H52A 109.6 . . ?
C51 C52 H52B 109.6 . . ?
C50 C51 H51A 109.2 . . ?
C50 C51 H51B 109.2 . . ?
C52 C51 C50 112.1(3) . . ?
C52 C51 H51A 109.2 . . ?
C52 C51 H51B 109.2 . . ?
H51A C51 H51B 107.9 . . ?
C12 C13A H13A 109.5 . . ?
C12 C13A H13B 109.5 . . ?
C12 C13A H13C 109.5 . . ?
H13A C13A H13B 109.5 . . ?
H13A C13A H13C 109.5 . . ?
H13B C13A H13C 109.5 . . ?
C12 C13B H13D 109.5 . . ?
C12 C13B H13E 109.5 . . ?
C12 C13B H13F 109.5 . . ?
H13D C13B H13E 109.5 . . ?
H13D C13B H13F 109.5 . . ?
H13E C13B H13F 109.5 . . ?

loop_
_geom_bond_atom_site_label_1
_geom_bond_atom_site_label_2
_geom_bond_distance
_geom_bond_site_symmetry_2
_geom_bond_publ_flag
Co1 C43 2.038(2) . ?
Co1 C47 2.031(2) . ?
Co1 C42 2.025(2) . ?
Co1 C57 2.040(2) . ?
Co1 C46 2.029(2) . ?
Co1 C54 2.035(2) . ?
Co1 C53 2.027(2) . ?
Co1 C50 2.036(3) . ?
Mg1 O2 2.1461(13) . ?
Mg1 O1 2.0790(13) . ?
Mg1 O3 2.0807(14) . ?
Mg1 N1 2.1140(15) . ?
Mg1 N2 2.0708(15) . ?
O2 C33 1.456(2) . ?
O2 C30 1.443(3) . ?
O1 C26 1.458(2) . ?
O1 C29 1.454(2) . ?
O3 C34 1.454(2) . ?
O3 C37 1.464(2) . ?
N1 C6 1.442(2) . ?
N1 C1 1.332(2) . ?
N2 C3 1.335(2) . ?
N2 C16 1.438(2) . ?
O4 C41 1.408(4) . ?
O4 C38 1.404(4) . ?
C2 H2 0.9300 . ?
C2 C3 1.403(2) . ?
C2 C1 1.408(3) . ?
C3 C5 1.516(2) . ?
C11 C6 1.410(3) . ?
C11 C10 1.392(3) . ?
C11 C14 1.505(3) . ?
C6 C7 1.402(3) . ?
C1 C4 1.517(2) . ?
C16 C17 1.400(3) . ?
C16 C21 1.405(3) . ?
C17 C22 1.511(3) . ?
C17 C18 1.398(3) . ?
C5 H5A 0.9600 . ?
C5 H5B 0.9600 . ?
C5 H5C 0.9600 . ?
C10 H10 0.9300 . ?
C10 C9 1.377(3) . ?
C4 H4A 0.9600 . ?
C4 H4B 0.9600 . ?
C4 H4C 0.9600 . ?
C26 H26A 0.9700 . ?
C26 H26B 0.9700 . ?
C26 C27 1.509(3) . ?
C21 C20 1.394(3) . ?
C21 C24 1.518(3) . ?
C22 H22A 0.9700 . ?
C22 H22B 0.9700 . ?
C22 C23 1.526(3) . ?
C7 C8 1.394(3) . ?
C7 C12 1.520(3) . ?
C43 H43 0.9800 . ?
C43 C42 1.414(3) . ?
C43 C44 1.505(3) . ?
C18 H18 0.9300 . ?
C18 C19 1.375(3) . ?
C14 H14A 0.9700 . ?
C14 H14B 0.9700 . ?
C14 C15 1.514(3) . ?
C33 H33A 0.9700 . ?
C33 H33B 0.9700 . ?
C33 C32 1.502(3) . ?
C20 H20 0.9300 . ?
C20 C19 1.379(3) . ?
C34 H34A 0.9700 . ?
C34 H34B 0.9700 . ?
C34 C35 1.509(3) . ?
C9 H9 0.9300 . ?
C9 C8 1.380(3) . ?
C37 H37A 0.9700 . ?
C37 H37B 0.9700 . ?
C37 C36 1.511(3) . ?
C8 H8 0.9300 . ?
C19 H19 0.9300 . ?
C12 H12C 0.9700 . ?
C12 H12D 0.9700 . ?
C12 H12A 0.9700 . ?
C12 H12B 0.9700 . ?
C12 C13A 1.364(5) . ?
C12 C13B 1.543(5) . ?
C23 H23A 0.9600 . ?
C23 H23B 0.9600 . ?
C23 H23C 0.9600 . ?
C47 H47 0.9800 . ?
C47 C46 1.411(4) . ?
C47 C48 1.517(4) . ?
C36 H36A 0.9700 . ?
C36 H36B 0.9700 . ?
C36 C35 1.520(3) . ?
C35 H35A 0.9700 . ?
C35 H35B 0.9700 . ?
C29 H29A 0.9700 . ?
C29 H29B 0.9700 . ?
C29 C28 1.513(3) . ?
C42 H42 0.9800 . ?
C42 C49 1.515(4) . ?
C57 H57 0.9800 . ?
C57 C56 1.518(3) . ?
C57 C50 1.411(4) . ?
C56 H56A 0.9700 . ?
C56 H56B 0.9700 . ?
C56 C55 1.521(3) . ?
C46 H46 0.9800 . ?
C46 C45 1.532(3) . ?
C24 H24A 0.9700 . ?
C24 H24B 0.9700 . ?
C24 C25 1.513(3) . ?
C27 H27A 0.9700 . ?
C27 H27B 0.9700 . ?
C27 C28 1.526(4) . ?
C15 H15A 0.9600 . ?
C15 H15B 0.9600 . ?
C15 H15C 0.9600 . ?
C30 H30A 0.9700 . ?
C30 H30B 0.9700 . ?
C30 C31 1.479(4) . ?
C25 H25A 0.9600 . ?
C25 H25B 0.9600 . ?
C25 H25C 0.9600 . ?
C54 H54 0.9800 . ?
C54 C55 1.512(3) . ?
C54 C53 1.403(4) . ?
C40 H40A 0.9700 . ?
C40 H40B 0.9700 . ?
C40 C39 1.514(4) . ?
C40 C41 1.497(4) . ?
C55 H55A 0.9700 . ?
C55 H55B 0.9700 . ?
C53 H53 0.9800 . ?
C53 C52 1.499(6) . ?
C28 H28A 0.9700 . ?
C28 H28B 0.9700 . ?
C45 H45A 0.9700 . ?
C45 H45B 0.9700 . ?
C45 C44 1.523(4) . ?
C39 H39A 0.9700 . ?
C39 H39B 0.9700 . ?
C39 C38 1.464(4) . ?
C50 H50 0.9800 . ?
C50 C51 1.516(6) . ?
C44 H44A 0.9700 . ?
C44 H44B 0.9700 . ?
C32 H32A 0.9700 . ?
C32 H32B 0.9700 . ?
C32 C31 1.421(4) . ?
C41 H41A 0.9700 . ?
C41 H41B 0.9700 . ?
C38 H38A 0.9700 . ?
C38 H38B 0.9700 . ?
C49 H49A 0.9700 . ?
C49 H49B 0.9700 . ?
C49 C48 1.540(4) . ?
C31 H31A 0.9700 . ?
C31 H31B 0.9700 . ?
C48 H48A 0.9700 . ?
C48 H48B 0.9700 . ?
C52 H52A 0.9700 . ?
C52 H52B 0.9700 . ?
C52 C51 1.491(7) . ?
C51 H51A 0.9700 . ?
C51 H51B 0.9700 . ?
C13A H13A 0.9600 . ?
C13A H13B 0.9600 . ?
C13A H13C 0.9600 . ?
C13B H13D 0.9600 . ?
C13B H13E 0.9600 . ?
C13B H13F 0.9600 . ?

loop_
_geom_torsion_atom_site_label_1
_geom_torsion_atom_site_label_2
_geom_torsion_atom_site_label_3
_geom_torsion_atom_site_label_4
_geom_torsion
_geom_torsion_site_symmetry_1
_geom_torsion_site_symmetry_2
_geom_torsion_site_symmetry_3
_geom_torsion_site_symmetry_4
_geom_torsion_publ_flag
Co1 C43 C42 C49 -106.3(2) . . . . ?
Co1 C43 C44 C45 31.0(3) . . . . ?
Co1 C47 C46 C45 -105.4(2) . . . . ?
Co1 C47 C48 C49 32.5(4) . . . . ?
Co1 C42 C49 C48 15.7(4) . . . . ?
Co1 C57 C56 C55 15.4(3) . . . . ?
Co1 C57 C50 C51 101.3(3) . . . . ?
Co1 C46 C45 C44 14.0(3) . . . . ?
Co1 C54 C55 C56 32.2(3) . . . . ?
Co1 C54 C53 C52 -106.5(3) . . . . ?
Co1 C53 C52 C51 15.3(4) . . . . ?
Co1 C50 C51 C52 34.2(4) . . . . ?
Mg1 O2 C33 C32 155.10(17) . . . . ?
Mg1 O2 C30 C31 -156.4(2) . . . . ?
Mg1 O1 C26 C27 -146.36(14) . . . . ?
Mg1 O1 C29 C28 160.61(17) . . . . ?
Mg1 O3 C34 C35 164.55(13) . . . . ?
Mg1 O3 C37 C36 169.88(14) . . . . ?
Mg1 N1 C6 C11 82.32(18) . . . . ?
Mg1 N1 C6 C7 -94.96(18) . . . . ?
Mg1 N1 C1 C2 16.0(2) . . . . ?
Mg1 N1 C1 C4 -166.42(13) . . . . ?
Mg1 N2 C3 C2 -3.3(2) . . . . ?
Mg1 N2 C3 C5 179.90(12) . . . . ?
Mg1 N2 C16 C17 75.26(17) . . . . ?
Mg1 N2 C16 C21 -101.18(17) . . . . ?
O2 C33 C32 C31 13.8(4) . . . . ?
O2 C30 C31 C32 -9.5(4) . . . . ?
O1 C26 C27 C28 -36.5(2) . . . . ?
O1 C29 C28 C27 2.9(3) . . . . ?
O3 C34 C35 C36 34.5(2) . . . . ?
O3 C37 C36 C35 30.9(2) . . . . ?
N1 C6 C7 C8 175.97(18) . . . . ?
N1 C6 C7 C12 -2.7(3) . . . . ?
N2 C16 C17 C22 2.9(2) . . . . ?
N2 C16 C17 C18 -177.67(15) . . . . ?
N2 C16 C21 C20 178.03(18) . . . . ?
N2 C16 C21 C24 -1.6(3) . . . . ?
C3 N2 C16 C17 -102.55(19) . . . . ?
C3 N2 C16 C21 81.0(2) . . . . ?
C3 C2 C1 N1 10.6(3) . . . . ?
C3 C2 C1 C4 -167.08(17) . . . . ?
C11 C6 C7 C8 -1.3(3) . . . . ?
C11 C6 C7 C12 180.0(2) . . . . ?
C11 C10 C9 C8 0.0(3) . . . . ?
C6 N1 C1 C2 -161.93(16) . . . . ?
C6 N1 C1 C4 15.6(2) . . . . ?
C6 C11 C10 C9 -1.2(3) . . . . ?
C6 C11 C14 C15 -164.12(19) . . . . ?
C6 C7 C8 C9 0.1(3) . . . . ?
C6 C7 C12 C13A -104.7(4) . . . . ?
C6 C7 C12 C13B -150.4(3) . . . . ?
C1 N1 C6 C11 -99.73(19) . . . . ?
C1 N1 C6 C7 83.0(2) . . . . ?
C1 C2 C3 N2 -18.2(3) . . . . ?
C1 C2 C3 C5 158.79(17) . . . . ?
C16 N2 C3 C2 174.39(16) . . . . ?
C16 N2 C3 C5 -2.4(2) . . . . ?
C16 C17 C22 C23 76.7(2) . . . . ?
C16 C17 C18 C19 -0.1(3) . . . . ?
C16 C21 C20 C19 -0.8(3) . . . . ?
C16 C21 C24 C25 161.7(2) . . . . ?
C17 C16 C21 C20 1.7(3) . . . . ?
C17 C16 C21 C24 -177.98(19) . . . . ?
C17 C18 C19 C20 1.0(3) . . . . ?
C10 C11 C6 N1 -175.35(16) . . . . ?
C10 C11 C6 C7 1.9(3) . . . . ?
C10 C11 C14 C15 17.9(3) . . . . ?
C10 C9 C8 C7 0.6(3) . . . . ?
C26 O1 C29 C28 -26.4(2) . . . . ?
C26 C27 C28 C29 20.5(3) . . . . ?
C21 C16 C17 C22 179.36(17) . . . . ?
C21 C16 C17 C18 -1.2(3) . . . . ?
C21 C20 C19 C18 -0.5(4) . . . . ?
C22 C17 C18 C19 179.30(18) . . . . ?
C43 C42 C49 C48 97.5(3) . . . . ?
C18 C17 C22 C23 -102.7(2) . . . . ?
C14 C11 C6 N1 6.6(3) . . . . ?
C14 C11 C6 C7 -176.11(17) . . . . ?
C14 C11 C10 C9 176.75(19) . . . . ?
C33 O2 C30 C31 18.2(3) . . . . ?
C33 C32 C31 C30 -2.8(5) . . . . ?
C20 C21 C24 C25 -18.0(4) . . . . ?
C34 O3 C37 C36 -9.7(2) . . . . ?
C37 O3 C34 C35 -15.8(2) . . . . ?
C37 C36 C35 C34 -40.0(2) . . . . ?
C8 C7 C12 C13A 76.6(4) . . . . ?
C8 C7 C12 C13B 30.9(4) . . . . ?
C12 C7 C8 C9 178.8(2) . . . . ?
C47 C46 C45 C44 95.5(3) . . . . ?
C29 O1 C26 C27 39.5(2) . . . . ?
C42 C43 C44 C45 -47.7(3) . . . . ?
C42 C49 C48 C47 -30.9(5) . . . . ?
C57 C56 C55 C54 -30.2(3) . . . . ?
C57 C50 C51 C52 -44.1(5) . . . . ?
C56 C57 C50 Co1 -106.6(2) . . . . ?
C56 C57 C50 C51 -5.3(4) . . . . ?
C46 C47 C48 C49 -46.3(4) . . . . ?
C46 C45 C44 C43 -28.8(3) . . . . ?
C24 C21 C20 C19 178.9(2) . . . . ?
C30 O2 C33 C32 -19.9(3) . . . . ?
C54 C53 C52 C51 97.5(4) . . . . ?
C40 C39 C38 O4 -17.1(4) . . . . ?
C55 C54 C53 Co1 104.2(2) . . . . ?
C55 C54 C53 C52 -2.3(4) . . . . ?
C53 C54 C55 C56 -47.2(3) . . . . ?
C53 C52 C51 C50 -32.0(4) . . . . ?
C39 C40 C41 O4 -19.1(3) . . . . ?
C50 C57 C56 C55 97.1(3) . . . . ?
C44 C43 C42 Co1 103.3(2) . . . . ?
C44 C43 C42 C49 -3.0(3) . . . . ?
C41 O4 C38 C39 5.2(4) . . . . ?
C41 C40 C39 C38 21.4(4) . . . . ?
C38 O4 C41 C40 9.2(4) . . . . ?
C48 C47 C46 Co1 102.6(3) . . . . ?
C48 C47 C46 C45 -2.8(4) . . . . ?

loop_
_exptl_oxdiff_crystal_face_indexfrac_h
_exptl_oxdiff_crystal_face_indexfrac_k
_exptl_oxdiff_crystal_face_indexfrac_l
_exptl_oxdiff_crystal_face_x
_exptl_oxdiff_crystal_face_y
_exptl_oxdiff_crystal_face_z
0.0001 9.0000 -2.9999 0.2498 0.8980 0.3498
5.9999 -6.0000 -7.0000 -0.1122 -0.6002 0.8073
0.9999 -9.0000 1.9999 -0.2800 -0.8861 -0.2038
-0.0000 1.0001 -10.0000 0.7864 -0.1360 0.5679
-7.0000 1.0000 5.9999 0.2913 -0.0001 -0.9471
7.0000 -1.0001 0.0001 -0.7622 0.1465 0.6187
0.0000 -1.0001 10.0000 -0.7864 0.1360 -0.5679
1.0001 8.0000 1.0002 -0.1743 0.9240 0.2016
-1.0001 -8.0000 -1.0002 0.1743 -0.9240 -0.2016
-6.0000 1.9999 8.9999 -0.0512 0.2173 -0.9993
